data_1502674
loop_
_publ_author_name
'Vernekar, Sanjeev Kumar V.'
'Hallaq, Hasan Y.'
'Clarkson, Guy'
'Thompson, Andrew J.'
'Silvestri, Linda'
'Lummis, Sarah C. R.'
'Lochner, Martin'

_publ_section_title
;
 Toward biophysical probes for the 5-HT3 receptor: structure-activity
 relationship study of granisetron derivatives.
;
_journal_issue 5
_journal_name_full 'Journal of medicinal chemistry'
_journal_page_first 2324
_journal_page_last 2328
_journal_paper_doi 10.1021/jm901827x
_journal_volume 53
_journal_year 2010
_chemical_formula_sum 'C19 H28 N4 O3'
_chemical_formula_weight 360.45
_chemical_name_systematic
; 
 ? 
;
_space_group_IT_number 2
_symmetry_cell_setting triclinic
_symmetry_space_group_name_Hall '-P 1'
_symmetry_space_group_name_H-M 'P -1'
_atom_sites_solution_hydrogens geom
_atom_sites_solution_primary direct
_atom_sites_solution_secondary difmap
_audit_creation_method SHELXL-97
_cell_angle_alpha 74.375(2)
_cell_angle_beta 75.612(2)
_cell_angle_gamma 70.1570(10)
_cell_formula_units_Z 2
_cell_length_a 7.3381(2)
_cell_length_b 10.1087(3)
_cell_length_c 13.6550(3)
_cell_measurement_reflns_used 11476
_cell_measurement_temperature 120(2)
_cell_measurement_theta_max 27.48
_cell_measurement_theta_min 2.91
_cell_volume 903.66(4)
_computing_cell_refinement 'DENZO (Otwinowski & Minor, 1997) & COLLECT (Hooft, R.W.W., 1998)'
_computing_data_collection 'COLLECT (Hooft, R.W.W., 1998)'
_computing_data_reduction 'DENZO (Otwinowski & Minor, 1997) & COLLECT (Hooft, R.W.W., 1998)'
_computing_molecular_graphics 'SHELXTL (Sheldrick, 1997)'
_computing_publication_material 'SHELXTL (Sheldrick, 1997)'
_computing_structure_refinement 'SHELXL-97 (Sheldrick, 1997)'
_computing_structure_solution 'SHELXS-97 (Sheldrick, 1990)'
_diffrn_ambient_temperature 120(2)
_diffrn_detector_area_resol_mean 9.091
_diffrn_measured_fraction_theta_full 0.994
_diffrn_measured_fraction_theta_max 0.994
_diffrn_measurement_device_type 'Bruker-Nonius Roper CCD camera on \k-goniostat'
_diffrn_measurement_method '\f & \w scans'
_diffrn_radiation_monochromator graphite
_diffrn_radiation_source 'Bruker-Nonius FR591 rotating anode'
_diffrn_radiation_type MoK\a
_diffrn_radiation_wavelength 0.71073
_diffrn_reflns_av_R_equivalents 0.0381
_diffrn_reflns_av_sigmaI/netI 0.0361
_diffrn_reflns_limit_h_max 9
_diffrn_reflns_limit_h_min -9
_diffrn_reflns_limit_k_max 12
_diffrn_reflns_limit_k_min -13
_diffrn_reflns_limit_l_max 17
_diffrn_reflns_limit_l_min -17
_diffrn_reflns_number 15985
_diffrn_reflns_theta_full 27.48
_diffrn_reflns_theta_max 27.48
_diffrn_reflns_theta_min 2.94
_diffrn_standards_decay_% nil
_exptl_absorpt_coefficient_mu 0.091
_exptl_absorpt_correction_T_max 0.9900
_exptl_absorpt_correction_T_min 0.9314
_exptl_absorpt_correction_type multi-scan
_exptl_absorpt_process_details 'SADABS 2007/2 (Sheldrick, G.M., 2007)'
_exptl_crystal_colour colourless
_exptl_crystal_density_diffrn 1.325
_exptl_crystal_density_method 'not measured'
_exptl_crystal_description block
_exptl_crystal_F_000 388
_exptl_crystal_size_max 0.14
_exptl_crystal_size_mid 0.12
_exptl_crystal_size_min 0.11
_refine_diff_density_max 0.281
_refine_diff_density_min -0.284
_refine_diff_density_rms 0.048
_refine_ls_extinction_method none
_refine_ls_goodness_of_fit_ref 1.032
_refine_ls_hydrogen_treatment mixed
_refine_ls_matrix_type full
_refine_ls_number_parameters 247
_refine_ls_number_reflns 4119
_refine_ls_number_restraints 0
_refine_ls_restrained_S_all 1.032
_refine_ls_R_factor_all 0.0551
_refine_ls_R_factor_gt 0.0465
_refine_ls_shift/su_max 0.000
_refine_ls_shift/su_mean 0.000
_refine_ls_structure_factor_coef Fsqd
_refine_ls_weighting_details 'calc w=1/[\s^2^(Fo^2^)+(0.0350P)^2^+0.7132P] where P=(Fo^2^+2Fc^2^)/3'
_refine_ls_weighting_scheme calc
_refine_ls_wR_factor_gt 0.1058
_refine_ls_wR_factor_ref 0.1123
_reflns_number_gt 3569
_reflns_number_total 4119
_reflns_threshold_expression >2sigma(I)
_cod_data_source_file jm901827x_si_003.cif
_cod_data_source_block sv1
_cod_original_sg_symbol_H-M P-1
_cod_database_code 1502674

loop_
_symmetry_equiv_pos_as_xyz
'x, y, z'
'-x, -y, -z'

loop_
_atom_site_label
_atom_site_type_symbol
_atom_site_fract_x
_atom_site_fract_y
_atom_site_fract_z
_atom_site_U_iso_or_equiv
_atom_site_adp_type
_atom_site_occupancy
_atom_site_symmetry_multiplicity
_atom_site_calc_flag
_atom_site_refinement_flags
N1 N 0.70603(18) 0.15111(14) 0.40983(9) 0.0193(3) Uani 1 1 d .
N2 N 0.67836(18) 0.16039(14) 0.31395(9) 0.0177(3) Uani 1 1 d .
C3 C 0.8095(2) 0.21958(15) 0.23995(11) 0.0159(3) Uani 1 1 d .
O4 O 0.71918(16) 0.21580(12) 0.08466(8) 0.0209(2) Uani 1 1 d .
H4 H 0.761(3) 0.229(2) 0.0141(16) 0.031 Uiso 1 1 d .
C4 C 0.8370(2) 0.24877(16) 0.13062(11) 0.0170(3) Uani 1 1 d .
C5 C 0.9839(2) 0.31100(16) 0.07889(11) 0.0195(3) Uani 1 1 d .
H5A H 1.0077 0.3319 0.0055 0.023 Uiso 1 1 calc R
C6 C 1.1008(2) 0.34488(16) 0.13156(12) 0.0201(3) Uani 1 1 d .
H6A H 1.2005 0.3876 0.0926 0.024 Uiso 1 1 calc R
C7 C 1.0736(2) 0.31762(16) 0.23750(11) 0.0182(3) Uani 1 1 d .
H7A H 1.1514 0.3417 0.2723 0.022 Uiso 1 1 calc R
C8 C 0.9260(2) 0.25269(15) 0.29239(11) 0.0162(3) Uani 1 1 d .
C9 C 0.8535(2) 0.20569(16) 0.39849(11) 0.0176(3) Uani 1 1 d .
O10 O 1.07962(16) 0.23356(13) 0.48333(8) 0.0242(3) Uani 1 1 d .
C10 C 0.9209(2) 0.21030(16) 0.49081(11) 0.0185(3) Uani 1 1 d .
N11 N 0.7972(2) 0.18878(15) 0.58005(10) 0.0212(3) Uani 1 1 d .
H11 H 0.682(3) 0.180(2) 0.5771(15) 0.032 Uiso 1 1 d .
C12 C 0.8377(2) 0.18785(16) 0.67984(11) 0.0174(3) Uani 1 1 d .
H12A H 0.9814 0.1408 0.6806 0.021 Uiso 1 1 calc R
C13 C 0.7862(2) 0.34178(16) 0.69611(11) 0.0185(3) Uani 1 1 d .
H13A H 0.6606 0.3989 0.6717 0.022 Uiso 1 1 calc R
H13B H 0.8895 0.3853 0.6530 0.022 Uiso 1 1 calc R
C14 C 0.7660(2) 0.35214(15) 0.81008(11) 0.0169(3) Uani 1 1 d .
H14A H 0.8532 0.4086 0.8119 0.020 Uiso 1 1 calc R
C15 C 0.5547(2) 0.43029(17) 0.85314(12) 0.0228(3) Uani 1 1 d .
H15A H 0.5497 0.4461 0.9223 0.027 Uiso 1 1 calc R
H15B H 0.5121 0.5254 0.8075 0.027 Uiso 1 1 calc R
C16 C 0.4142(2) 0.34440(18) 0.86127(12) 0.0240(3) Uani 1 1 d .
H16A H 0.4012 0.3430 0.7911 0.029 Uiso 1 1 calc R
H16B H 0.2825 0.3913 0.8974 0.029 Uiso 1 1 calc R
C17 C 0.4897(2) 0.18986(17) 0.92036(11) 0.0203(3) Uani 1 1 d .
H17A H 0.4794 0.1902 0.9940 0.024 Uiso 1 1 calc R
H17B H 0.4068 0.1326 0.9164 0.024 Uiso 1 1 calc R
C18 C 0.7041(2) 0.12055(16) 0.87535(11) 0.0159(3) Uani 1 1 d .
H18A H 0.7508 0.0242 0.9204 0.019 Uiso 1 1 calc R
C19 C 0.7228(2) 0.09812(16) 0.76427(11) 0.0175(3) Uani 1 1 d .
H19A H 0.7885 -0.0047 0.7626 0.021 Uiso 1 1 calc R
H19B H 0.5892 0.1222 0.7487 0.021 Uiso 1 1 calc R
N20 N 0.82243(17) 0.21119(13) 0.88049(9) 0.0150(2) Uani 1 1 d .
C21 C 1.0362(2) 0.13880(17) 0.86507(12) 0.0202(3) Uani 1 1 d .
H21A H 1.1076 0.2108 0.8455 0.030 Uiso 1 1 calc R
H21B H 1.0715 0.0845 0.8101 0.030 Uiso 1 1 calc R
H21C H 1.0715 0.0731 0.9293 0.030 Uiso 1 1 calc R
C22 C 0.5335(2) 0.09800(18) 0.30345(12) 0.0217(3) Uani 1 1 d .
H22A H 0.4191 0.1164 0.3585 0.033 Uiso 1 1 calc R
H22B H 0.5921 -0.0058 0.3086 0.033 Uiso 1 1 calc R
H22C H 0.4921 0.1415 0.2362 0.033 Uiso 1 1 calc R
O23 O 0.31617(19) 0.26305(13) 0.60666(9) 0.0293(3) Uani 1 1 d .
H23 H 0.249(3) 0.238(2) 0.5717(18) 0.044 Uiso 1 1 d .
C24 C 0.2945(3) 0.4098(2) 0.56604(17) 0.0408(5) Uani 1 1 d .
H24A H 0.3891 0.4210 0.5018 0.061 Uiso 1 1 calc R
H24B H 0.3188 0.4527 0.6161 0.061 Uiso 1 1 calc R
H24C H 0.1606 0.4581 0.5518 0.061 Uiso 1 1 calc R

loop_
_atom_site_aniso_label
_atom_site_aniso_U_11
_atom_site_aniso_U_22
_atom_site_aniso_U_33
_atom_site_aniso_U_23
_atom_site_aniso_U_13
_atom_site_aniso_U_12
N1 0.0222(6) 0.0246(7) 0.0130(6) -0.0052(5) -0.0034(5) -0.0077(5)
N2 0.0202(6) 0.0229(7) 0.0125(6) -0.0047(5) -0.0030(5) -0.0082(5)
C3 0.0171(7) 0.0155(7) 0.0145(7) -0.0042(5) -0.0028(5) -0.0030(5)
O4 0.0234(5) 0.0297(6) 0.0131(5) -0.0057(4) -0.0046(4) -0.0101(5)
C4 0.0181(7) 0.0175(7) 0.0155(7) -0.0060(6) -0.0049(5) -0.0017(5)
C5 0.0240(7) 0.0217(8) 0.0120(6) -0.0035(6) -0.0021(5) -0.0062(6)
C6 0.0222(7) 0.0195(7) 0.0196(7) -0.0047(6) -0.0009(6) -0.0086(6)
C7 0.0187(7) 0.0188(7) 0.0188(7) -0.0060(6) -0.0043(6) -0.0052(6)
C8 0.0184(7) 0.0151(7) 0.0144(6) -0.0049(5) -0.0041(5) -0.0018(5)
C9 0.0189(7) 0.0197(7) 0.0146(7) -0.0057(6) -0.0025(5) -0.0048(6)
O10 0.0229(5) 0.0357(7) 0.0177(5) -0.0076(5) -0.0031(4) -0.0119(5)
C10 0.0211(7) 0.0203(7) 0.0152(7) -0.0048(6) -0.0046(6) -0.0052(6)
N11 0.0217(6) 0.0324(8) 0.0141(6) -0.0078(5) -0.0036(5) -0.0109(6)
C12 0.0183(7) 0.0238(8) 0.0116(6) -0.0049(6) -0.0032(5) -0.0066(6)
C13 0.0213(7) 0.0206(7) 0.0136(7) -0.0006(6) -0.0026(5) -0.0085(6)
C14 0.0204(7) 0.0165(7) 0.0149(7) -0.0037(5) -0.0023(5) -0.0071(6)
C15 0.0249(8) 0.0192(8) 0.0208(7) -0.0063(6) -0.0028(6) -0.0011(6)
C16 0.0155(7) 0.0293(9) 0.0218(7) -0.0056(7) -0.0017(6) -0.0006(6)
C17 0.0181(7) 0.0284(8) 0.0156(7) -0.0033(6) -0.0011(5) -0.0104(6)
C18 0.0175(7) 0.0181(7) 0.0136(6) -0.0017(5) -0.0040(5) -0.0075(6)
C19 0.0220(7) 0.0188(7) 0.0146(7) -0.0047(6) -0.0037(5) -0.0081(6)
N20 0.0138(5) 0.0190(6) 0.0135(5) -0.0040(5) -0.0033(4) -0.0051(5)
C21 0.0160(7) 0.0268(8) 0.0179(7) -0.0049(6) -0.0052(5) -0.0046(6)
C22 0.0208(7) 0.0286(8) 0.0197(7) -0.0061(6) -0.0038(6) -0.0111(6)
O23 0.0371(7) 0.0278(6) 0.0267(6) -0.0005(5) -0.0151(5) -0.0115(5)
C24 0.0402(11) 0.0318(10) 0.0540(12) 0.0085(9) -0.0249(9) -0.0165(8)

loop_
_atom_type_symbol
_atom_type_description
_atom_type_scat_dispersion_real
_atom_type_scat_dispersion_imag
_atom_type_scat_source
C C 0.0033 0.0016 'International Tables Vol C Tables 4.2.6.8 and 6.1.1.4'
H H 0.0000 0.0000 'International Tables Vol C Tables 4.2.6.8 and 6.1.1.4'
N N 0.0061 0.0033 'International Tables Vol C Tables 4.2.6.8 and 6.1.1.4'
O O 0.0106 0.0060 'International Tables Vol C Tables 4.2.6.8 and 6.1.1.4'

loop_
_geom_angle_atom_site_label_1
_geom_angle_atom_site_label_2
_geom_angle_atom_site_label_3
_geom_angle
C9 N1 N2 106.54(12)
N1 N2 C3 111.36(11)
N1 N2 C22 118.09(12)
C3 N2 C22 130.30(12)
N2 C3 C8 106.93(12)
N2 C3 C4 131.43(13)
C8 C3 C4 121.64(13)
C4 O4 H4 110.8(12)
O4 C4 C5 124.81(13)
O4 C4 C3 118.92(13)
C5 C4 C3 116.27(13)
C4 C5 C6 122.14(13)
C4 C5 H5A 118.9
C6 C5 H5A 118.9
C7 C6 C5 121.75(14)
C7 C6 H6A 119.1
C5 C6 H6A 119.1
C6 C7 C8 117.37(13)
C6 C7 H7A 121.3
C8 C7 H7A 121.3
C7 C8 C3 120.82(13)
C7 C8 C9 135.43(13)
C3 C8 C9 103.76(12)
N1 C9 C8 111.40(12)
N1 C9 C10 119.81(13)
C8 C9 C10 128.79(13)
O10 C10 N11 124.13(13)
O10 C10 C9 121.07(13)
N11 C10 C9 114.80(13)
C10 N11 C12 123.21(13)
C10 N11 H11 117.6(13)
C12 N11 H11 119.1(13)
N11 C12 C19 108.36(12)
N11 C12 C13 110.67(12)
C19 C12 C13 112.31(12)
N11 C12 H12A 108.5
C19 C12 H12A 108.5
C13 C12 H12A 108.5
C12 C13 C14 114.15(12)
C12 C13 H13A 108.7
C14 C13 H13A 108.7
C12 C13 H13B 108.7
C14 C13 H13B 108.7
H13A C13 H13B 107.6
N20 C14 C15 107.31(12)
N20 C14 C13 113.78(11)
C15 C14 C13 111.18(12)
N20 C14 H14A 108.1
C15 C14 H14A 108.1
C13 C14 H14A 108.1
C16 C15 C14 111.39(12)
C16 C15 H15A 109.4
C14 C15 H15A 109.4
C16 C15 H15B 109.4
C14 C15 H15B 109.4
H15A C15 H15B 108.0
C15 C16 C17 110.80(12)
C15 C16 H16A 109.5
C17 C16 H16A 109.5
C15 C16 H16B 109.5
C17 C16 H16B 109.5
H16A C16 H16B 108.1
C18 C17 C16 110.97(12)
C18 C17 H17A 109.4
C16 C17 H17A 109.4
C18 C17 H17B 109.4
C16 C17 H17B 109.4
H17A C17 H17B 108.0
N20 C18 C17 107.77(11)
N20 C18 C19 113.49(11)
C17 C18 C19 111.18(11)
N20 C18 H18A 108.1
C17 C18 H18A 108.1
C19 C18 H18A 108.1
C12 C19 C18 114.26(11)
C12 C19 H19A 108.7
C18 C19 H19A 108.7
C12 C19 H19B 108.7
C18 C19 H19B 108.7
H19A C19 H19B 107.6
C21 N20 C14 113.58(11)
C21 N20 C18 113.25(11)
C14 N20 C18 109.83(11)
N20 C21 H21A 109.5
N20 C21 H21B 109.5
H21A C21 H21B 109.5
N20 C21 H21C 109.5
H21A C21 H21C 109.5
H21B C21 H21C 109.5
N2 C22 H22A 109.5
N2 C22 H22B 109.5
H22A C22 H22B 109.5
N2 C22 H22C 109.5
H22A C22 H22C 109.5
H22B C22 H22C 109.5
C24 O23 H23 105.1(15)
O23 C24 H24A 109.5
O23 C24 H24B 109.5
H24A C24 H24B 109.5
O23 C24 H24C 109.5
H24A C24 H24C 109.5
H24B C24 H24C 109.5

loop_
_geom_bond_atom_site_label_1
_geom_bond_atom_site_label_2
_geom_bond_distance
N1 C9 1.3322(19)
N1 N2 1.3481(16)
N2 C3 1.3736(18)
N2 C22 1.4585(18)
C3 C8 1.4086(19)
C3 C4 1.4177(19)
O4 C4 1.3532(17)
O4 H4 0.92(2)
C4 C5 1.378(2)
C5 C6 1.417(2)
C5 H5A 0.9500
C6 C7 1.374(2)
C6 H6A 0.9500
C7 C8 1.407(2)
C7 H7A 0.9500
C8 C9 1.423(2)
C9 C10 1.4812(19)
O10 C10 1.2393(18)
C10 N11 1.3407(19)
N11 C12 1.4621(17)
N11 H11 0.89(2)
C12 C19 1.528(2)
C12 C13 1.536(2)
C12 H12A 1.0000
C13 C14 1.5549(19)
C13 H13A 0.9900
C13 H13B 0.9900
C14 N20 1.4783(19)
C14 C15 1.530(2)
C14 H14A 1.0000
C15 C16 1.526(2)
C15 H15A 0.9900
C15 H15B 0.9900
C16 C17 1.534(2)
C16 H16A 0.9900
C16 H16B 0.9900
C17 C18 1.532(2)
C17 H17A 0.9900
C17 H17B 0.9900
C18 N20 1.4842(17)
C18 C19 1.5593(19)
C18 H18A 1.0000
C19 H19A 0.9900
C19 H19B 0.9900
N20 C21 1.4767(18)
C21 H21A 0.9800
C21 H21B 0.9800
C21 H21C 0.9800
C22 H22A 0.9800
C22 H22B 0.9800
C22 H22C 0.9800
O23 C24 1.405(2)
O23 H23 0.89(2)
C24 H24A 0.9800
C24 H24B 0.9800
C24 H24C 0.9800

loop_
_geom_hbond_atom_site_label_D
_geom_hbond_atom_site_label_H
_geom_hbond_atom_site_label_A
_geom_hbond_distance_DH
_geom_hbond_distance_HA
_geom_hbond_distance_DA
_geom_hbond_angle_DHA
_geom_hbond_site_symmetry_A
N11 H11 O23 0.89(2) 2.49(2) 3.2966(19) 151.5(17) .
O4 H4 N20 0.92(2) 1.81(2) 2.7102(15) 164.3(18) 1_554
O23 H23 O10 0.89(2) 1.96(2) 2.8307(16) 166(2) 1_455
